data_7012362
loop_
_publ_author_name
'Brown, Michael D.'
'Levason, William'
'Murray, David C.'
'Popham, Michael C.'
'Reid, Gillian'
'Webster, Michael'

_publ_section_title
;
 Primary and secondary coordination of crown ethers to scandium(iii).
 Synthesis, properties and structures of the reaction products of
 ScCl3(thf)3, ScCl3&#x00B7;6H2O and Sc(NO3)3&#x00B7;5H2O with crown
 ethers
;
_journal_issue 5
_journal_name_full 'Dalton Transactions'
_journal_page_first 857
_journal_paper_doi 10.1039/b210458j
_journal_year 2003
_chemical_formula_moiety 'C12 H24 CL2 O6 Sc 1+, Cl4 Fe 1-'
_chemical_formula_sum 'C12 H24 Cl6 Fe O6 Sc'
_chemical_formula_weight 577.82
_chemical_name_systematic
; 
dichloro(1,4,7,10,13,16-hexaoxacyclooctadecane)scandium(III)
tetrachloroiron(III) 
;
_space_group_IT_number 33
_symmetry_cell_setting orthorhombic
_symmetry_Int_Tables_number 33
_symmetry_space_group_name_Hall 'P 2c -2n'
_symmetry_space_group_name_H-M 'P n a 21'
_atom_sites_solution_hydrogens geom
_atom_sites_solution_primary direct
_atom_sites_solution_secondary difmap
_audit_creation_method 'SHELXL-97 + template + hand edit'
_cell_angle_alpha 90.00
_cell_angle_beta 90.00
_cell_angle_gamma 90.00
_cell_formula_units_Z 8
_cell_length_a 19.2026(15)
_cell_length_b 11.2156(10)
_cell_length_c 21.0990(15)
_cell_measurement_reflns_used 22453
_cell_measurement_temperature 120(2)
_cell_measurement_theta_max 27.48
_cell_measurement_theta_min 2.91
_cell_volume 4544.1(6)
_computing_structure_refinement 'SHELXL-97 (Sheldrick, 1997)'
_computing_structure_solution 'SHELXS-97 (Sheldrick, 1997)'
_diffrn_ambient_temperature 120(2)
_diffrn_measured_fraction_theta_full 0.994
_diffrn_measured_fraction_theta_max 0.994
_diffrn_measurement_device_type 'area detector, Nonius Kappa ccd'
_diffrn_measurement_method '\f and \w scans'
_diffrn_radiation_monochromator graphite
_diffrn_radiation_source 'Nonius rotating anode'
_diffrn_radiation_type MoK\a
_diffrn_radiation_wavelength 0.71073
_diffrn_reflns_av_R_equivalents 0.0599
_diffrn_reflns_av_sigmaI/netI 0.0708
_diffrn_reflns_limit_h_max 24
_diffrn_reflns_limit_h_min -22
_diffrn_reflns_limit_k_max 13
_diffrn_reflns_limit_k_min -14
_diffrn_reflns_limit_l_max 26
_diffrn_reflns_limit_l_min -27
_diffrn_reflns_number 33479
_diffrn_reflns_theta_full 27.49
_diffrn_reflns_theta_max 27.49
_diffrn_reflns_theta_min 2.95
_exptl_absorpt_coefficient_mu 1.667
_exptl_absorpt_correction_T_max 0.8875
_exptl_absorpt_correction_T_min 0.8157
_exptl_absorpt_correction_type multi-scan
_exptl_absorpt_process_details 'SORTAV, R H Blessing, J. Appl. Cryst., 1997, 30, 421-426.'
_exptl_crystal_colour yellow
_exptl_crystal_density_diffrn 1.689
_exptl_crystal_density_method 'not measured'
_exptl_crystal_description block
_exptl_crystal_F_000 2344
_exptl_crystal_size_max 0.26
_exptl_crystal_size_mid 0.26
_exptl_crystal_size_min 0.20
_refine_diff_density_max 0.437
_refine_diff_density_min -0.558
_refine_diff_density_rms 0.093
_refine_ls_abs_structure_details 'Flack H D (1983), Acta Cryst. A39, 876-881'
_refine_ls_abs_structure_Flack 0.095(14)
_refine_ls_extinction_method none
_refine_ls_goodness_of_fit_ref 0.992
_refine_ls_hydrogen_treatment refU
_refine_ls_matrix_type full
_refine_ls_number_parameters 470
_refine_ls_number_reflns 10116
_refine_ls_number_restraints 1
_refine_ls_restrained_S_all 0.992
_refine_ls_R_factor_all 0.0650
_refine_ls_R_factor_gt 0.0392
_refine_ls_shift/su_max 0.001
_refine_ls_shift/su_mean 0.000
_refine_ls_structure_factor_coef Fsqd
_refine_ls_weighting_details 'w=1/[\s^2^(Fo^2^)+(0.0288P)^2^+0.00P] where P=(Fo^2^+2Fc^2^)/3'
_refine_ls_weighting_scheme calc
_refine_ls_wR_factor_gt 0.0716
_refine_ls_wR_factor_ref 0.0799
_reflns_number_gt 7859
_reflns_number_total 10116
_reflns_threshold_expression >2sigma(I)
_cod_data_source_file b210458j.txt
_cod_data_source_block d052
_cod_database_code 7012362

loop_
_symmetry_equiv_pos_as_xyz
'x, y, z'
'-x, -y, z+1/2'
'-x+1/2, y+1/2, z+1/2'
'x+1/2, -y+1/2, z'

loop_
_atom_site_label
_atom_site_type_symbol
_atom_site_fract_x
_atom_site_fract_y
_atom_site_fract_z
_atom_site_U_iso_or_equiv
_atom_site_adp_type
_atom_site_occupancy
_atom_site_calc_flag
_atom_site_refinement_flags
_atom_site_disorder_assembly
_atom_site_disorder_group
Fe1 Fe 0.67329(3) 0.79152(4) 0.60861(3) 0.02058(11) Uani 1 d . . .
Fe2 Fe 0.43079(3) 1.26692(4) 0.61177(3) 0.02312(12) Uani 1 d . . .
Sc1 Sc 0.61967(3) 1.24862(5) 0.87101(3) 0.01426(15) Uani 1 d . . .
Sc2 Sc 0.36667(3) 0.75361(5) 0.86264(3) 0.01486(15) Uani 1 d . . .
Cl1 Cl 0.74527(5) 1.23832(8) 0.88593(4) 0.0222(2) Uani 1 d . . .
Cl2 Cl 0.49476(5) 1.26064(7) 0.86016(5) 0.0222(2) Uani 1 d . . .
Cl3 Cl 0.49292(5) 0.75500(8) 0.86508(5) 0.0230(2) Uani 1 d . . .
Cl4 Cl 0.24171(4) 0.74616(7) 0.86671(4) 0.02151(19) Uani 1 d . . .
Cl5 Cl 0.73719(5) 0.64469(8) 0.57408(5) 0.0318(2) Uani 1 d . . .
Cl6 Cl 0.72861(5) 0.96324(8) 0.60316(5) 0.0313(2) Uani 1 d . . .
Cl7 Cl 0.64466(6) 0.76713(9) 0.70880(4) 0.0327(2) Uani 1 d . . .
Cl8 Cl 0.57935(5) 0.79733(10) 0.55032(5) 0.0387(3) Uani 1 d . . .
Cl9 Cl 0.34854(6) 1.23500(10) 0.54232(5) 0.0409(3) Uani 1 d . . .
Cl10 Cl 0.50513(5) 1.11851(9) 0.61646(5) 0.0347(2) Uani 1 d . . .
Cl11 Cl 0.38382(6) 1.28242(9) 0.70566(5) 0.0347(2) Uani 1 d . . .
Cl12 Cl 0.48623(6) 1.43299(10) 0.58825(6) 0.0496(3) Uani 1 d . . .
O1 O 0.61275(12) 1.1958(2) 0.97099(11) 0.0181(5) Uani 1 d . . .
O2 O 0.62084(12) 1.4087(2) 0.93060(10) 0.0186(5) Uani 1 d . . .
O3 O 0.62195(12) 1.4081(2) 0.80788(11) 0.0178(5) Uani 1 d . . .
O4 O 0.70355(13) 1.3703(2) 0.69571(12) 0.0270(6) Uani 1 d . . .
O5 O 0.63681(13) 1.1675(2) 0.77509(11) 0.0189(6) Uani 1 d . . .
O6 O 0.60550(12) 1.0537(2) 0.87908(11) 0.0184(5) Uani 1 d . . .
O7 O 0.37485(13) 0.6789(2) 0.76325(11) 0.0188(5) Uani 1 d . . .
O8 O 0.39451(14) 0.8528(2) 0.66227(11) 0.0265(6) Uani 1 d . . .
O9 O 0.35714(12) 0.9162(2) 0.80360(10) 0.0169(5) Uani 1 d . . .
O10 O 0.37001(13) 0.9121(2) 0.92406(11) 0.0203(6) Uani 1 d . . .
O11 O 0.37166(13) 0.6951(2) 0.96272(11) 0.0202(6) Uani 1 d . . .
O12 O 0.36330(12) 0.55783(19) 0.86970(11) 0.0203(5) Uani 1 d . . .
C1 C 0.6014(2) 1.2873(3) 1.01858(16) 0.0230(8) Uani 1 d . . .
H1A H 0.6184 1.2606 1.0605 0.0222(14) Uiso 1 calc R . .
H1B H 0.5513 1.3073 1.0220 0.0222(14) Uiso 1 calc R . .
C2 C 0.6421(2) 1.3919(3) 0.99583(16) 0.0226(8) Uani 1 d . . .
H2A H 0.6313 1.4636 1.0214 0.0222(14) Uiso 1 calc R . .
H2B H 0.6927 1.3759 0.9985 0.0222(14) Uiso 1 calc R . .
C3 C 0.6512(2) 1.5132(3) 0.90158(17) 0.0225(9) Uani 1 d . . .
H3A H 0.7023 1.5038 0.8972 0.0222(14) Uiso 1 calc R . .
H3B H 0.6417 1.5851 0.9274 0.0222(14) Uiso 1 calc R . .
C4 C 0.6177(2) 1.5233(3) 0.83819(17) 0.0255(9) Uani 1 d . . .
H4A H 0.5684 1.5476 0.8429 0.0222(14) Uiso 1 calc R . .
H4B H 0.6420 1.5840 0.8123 0.0222(14) Uiso 1 calc R . .
C5 C 0.59035(19) 1.4089(3) 0.74516(16) 0.0210(8) Uani 1 d . . .
H5A H 0.5513 1.4666 0.7445 0.0222(14) Uiso 1 calc R . .
H5B H 0.5713 1.3289 0.7357 0.0222(14) Uiso 1 calc R . .
C6 C 0.6426(2) 1.4425(3) 0.69523(17) 0.0254(9) Uani 1 d . . .
H6A H 0.6203 1.4362 0.6531 0.0222(14) Uiso 1 calc R . .
H6B H 0.6564 1.5267 0.7015 0.0222(14) Uiso 1 calc R . .
C7 C 0.6939(2) 1.2485(3) 0.68016(18) 0.0245(9) Uani 1 d . . .
H7A H 0.7287 1.2248 0.6479 0.0222(14) Uiso 1 calc R . .
H7B H 0.6470 1.2377 0.6615 0.0222(14) Uiso 1 calc R . .
C8 C 0.7010(2) 1.1696(3) 0.73682(17) 0.0222(8) Uani 1 d . . .
H8A H 0.7121 1.0876 0.7227 0.0222(14) Uiso 1 calc R . .
H8B H 0.7401 1.1982 0.7633 0.0222(14) Uiso 1 calc R . .
C9 C 0.5977(2) 1.0577(3) 0.76944(17) 0.0247(9) Uani 1 d . . .
H9A H 0.6086 1.0176 0.7288 0.0222(14) Uiso 1 calc R . .
H9B H 0.5471 1.0743 0.7708 0.0222(14) Uiso 1 calc R . .
C10 C 0.6183(2) 0.9805(4) 0.82387(17) 0.0233(9) Uani 1 d . . .
H10A H 0.5897 0.9071 0.8251 0.0222(14) Uiso 1 calc R . .
H10B H 0.6680 0.9580 0.8210 0.0222(14) Uiso 1 calc R . .
C11 C 0.6207(2) 0.9973(3) 0.93886(16) 0.0237(9) Uani 1 d . . .
H11A H 0.6716 0.9894 0.9450 0.0222(14) Uiso 1 calc R . .
H11B H 0.5993 0.9170 0.9409 0.0222(14) Uiso 1 calc R . .
C12 C 0.5899(2) 1.0772(3) 0.98790(17) 0.0236(8) Uani 1 d . . .
H12A H 0.5385 1.0721 0.9875 0.0222(14) Uiso 1 calc R . .
H12B H 0.6069 1.0553 1.0307 0.0222(14) Uiso 1 calc R . .
C13 C 0.4352(2) 0.6828(3) 0.72088(17) 0.0243(9) Uani 1 d . . .
H13A H 0.4261 0.6318 0.6835 0.0222(14) Uiso 1 calc R . .
H13B H 0.4763 0.6504 0.7432 0.0222(14) Uiso 1 calc R . .
C14 C 0.4505(2) 0.8068(3) 0.69924(18) 0.0267(9) Uani 1 d . . .
H14A H 0.4581 0.8587 0.7366 0.0222(14) Uiso 1 calc R . .
H14B H 0.4937 0.8068 0.6736 0.0222(14) Uiso 1 calc R . .
C15 C 0.3600(2) 0.9543(3) 0.68883(17) 0.0267(9) Uani 1 d . . .
H15A H 0.3302 0.9911 0.6558 0.0222(14) Uiso 1 calc R . .
H15B H 0.3954 1.0138 0.7015 0.0222(14) Uiso 1 calc R . .
C16 C 0.31603(18) 0.9250(3) 0.74492(16) 0.0218(8) Uani 1 d . . .
H16A H 0.2801 0.9875 0.7502 0.0222(14) Uiso 1 calc R . .
H16B H 0.2919 0.8483 0.7374 0.0222(14) Uiso 1 calc R . .
C17 C 0.3623(2) 1.0322(3) 0.83390(17) 0.0228(9) Uani 1 d . . .
H17A H 0.3152 1.0647 0.8422 0.0222(14) Uiso 1 calc R . .
H17B H 0.3875 1.0886 0.8061 0.0222(14) Uiso 1 calc R . .
C18 C 0.4005(2) 1.0157(3) 0.89432(17) 0.0229(9) Uani 1 d . . .
H18A H 0.4507 1.0027 0.8862 0.0222(14) Uiso 1 calc R . .
H18B H 0.3952 1.0867 0.9218 0.0222(14) Uiso 1 calc R . .
C19 C 0.3943(2) 0.8936(4) 0.98805(17) 0.0285(9) Uani 1 d . . .
H19A H 0.3824 0.9628 1.0151 0.0222(14) Uiso 1 calc R . .
H19B H 0.4454 0.8820 0.9888 0.0222(14) Uiso 1 calc R . .
C20 C 0.3576(2) 0.7841(3) 1.01052(17) 0.0261(9) Uani 1 d . . .
H20A H 0.3759 0.7584 1.0522 0.0222(14) Uiso 1 calc R . .
H20B H 0.3069 0.7985 1.0144 0.0222(14) Uiso 1 calc R . .
C21 C 0.3502(2) 0.5757(3) 0.97911(17) 0.0244(9) Uani 1 d . . .
H21A H 0.2988 0.5691 0.9796 0.0222(14) Uiso 1 calc R . .
H21B H 0.3684 0.5528 1.0213 0.0222(14) Uiso 1 calc R . .
C22 C 0.3807(2) 0.4988(3) 0.92840(17) 0.0244(9) Uani 1 d . . .
H22A H 0.4319 0.4924 0.9334 0.0222(14) Uiso 1 calc R . .
H22B H 0.3604 0.4177 0.9298 0.0222(14) Uiso 1 calc R . .
C23 C 0.3688(2) 0.4867(3) 0.81309(17) 0.0202(8) Uani 1 d . . .
H23A H 0.3417 0.4120 0.8172 0.0222(14) Uiso 1 calc R . .
H23B H 0.4179 0.4665 0.8040 0.0222(14) Uiso 1 calc R . .
C24 C 0.3390(2) 0.5650(3) 0.76206(17) 0.0231(8) Uani 1 d . . .
H24A H 0.3451 0.5266 0.7202 0.0222(14) Uiso 1 calc R . .
H24B H 0.2885 0.5770 0.7693 0.0222(14) Uiso 1 calc R . .

loop_
_atom_site_aniso_label
_atom_site_aniso_U_11
_atom_site_aniso_U_22
_atom_site_aniso_U_33
_atom_site_aniso_U_23
_atom_site_aniso_U_13
_atom_site_aniso_U_12
Fe1 0.0224(3) 0.0199(2) 0.0194(2) 0.0009(3) 0.0000(2) 0.0013(2)
Fe2 0.0226(3) 0.0266(3) 0.0201(3) 0.0000(3) -0.0002(2) 0.0012(2)
Sc1 0.0157(4) 0.0128(3) 0.0143(3) 0.0007(3) 0.0000(3) 0.0003(3)
Sc2 0.0161(3) 0.0132(3) 0.0153(3) -0.0014(3) 0.0005(3) -0.0003(3)
Cl1 0.0170(5) 0.0247(5) 0.0250(4) 0.0005(4) 0.0007(4) 0.0011(4)
Cl2 0.0170(5) 0.0193(4) 0.0303(5) 0.0015(4) -0.0015(4) 0.0004(3)
Cl3 0.0164(4) 0.0233(5) 0.0292(5) 0.0006(4) -0.0005(4) 0.0007(4)
Cl4 0.0165(4) 0.0186(4) 0.0295(5) -0.0013(4) 0.0021(4) -0.0007(3)
Cl5 0.0332(6) 0.0263(5) 0.0359(5) -0.0068(4) 0.0034(5) 0.0042(4)
Cl6 0.0376(6) 0.0232(4) 0.0331(5) -0.0056(4) 0.0066(5) -0.0063(4)
Cl7 0.0532(7) 0.0247(5) 0.0203(5) 0.0020(4) 0.0067(5) 0.0086(5)
Cl8 0.0281(6) 0.0454(6) 0.0427(6) 0.0163(5) -0.0103(5) -0.0048(5)
Cl9 0.0391(7) 0.0520(7) 0.0317(5) -0.0144(5) -0.0134(5) 0.0089(5)
Cl10 0.0307(5) 0.0373(5) 0.0360(5) 0.0068(5) 0.0103(5) 0.0110(4)
Cl11 0.0506(7) 0.0307(5) 0.0227(5) -0.0071(4) 0.0055(5) 0.0077(5)
Cl12 0.0353(6) 0.0430(7) 0.0705(8) 0.0265(6) -0.0079(5) -0.0090(5)
O1 0.0248(14) 0.0158(13) 0.0138(12) 0.0011(10) 0.0021(10) -0.0025(11)
O2 0.0234(14) 0.0165(13) 0.0157(12) -0.0008(10) -0.0017(10) -0.0044(11)
O3 0.0226(14) 0.0116(13) 0.0191(12) 0.0013(10) -0.0021(10) 0.0012(10)
O4 0.0298(15) 0.0209(14) 0.0301(14) -0.0010(12) 0.0035(12) -0.0029(12)
O5 0.0259(15) 0.0138(13) 0.0169(12) -0.0011(10) 0.0042(10) 0.0011(10)
O6 0.0226(13) 0.0157(12) 0.0168(12) 0.0000(10) 0.0006(11) 0.0023(10)
O7 0.0224(14) 0.0145(13) 0.0196(13) -0.0041(11) 0.0010(10) -0.0004(10)
O8 0.0398(17) 0.0253(14) 0.0143(12) -0.0008(11) -0.0010(12) 0.0034(13)
O9 0.0209(13) 0.0117(12) 0.0180(12) -0.0019(10) -0.0002(10) 0.0000(10)
O10 0.0309(15) 0.0171(13) 0.0128(11) -0.0027(11) 0.0015(11) -0.0042(11)
O11 0.0300(15) 0.0159(13) 0.0146(12) 0.0001(11) 0.0011(11) -0.0055(11)
O12 0.0293(14) 0.0142(12) 0.0175(12) 0.0000(11) -0.0009(11) -0.0003(10)
C1 0.030(2) 0.026(2) 0.0138(17) -0.0005(15) 0.0064(16) 0.0023(18)
C2 0.023(2) 0.028(2) 0.0166(18) -0.0062(16) 0.0004(15) -0.0022(17)
C3 0.031(2) 0.0134(19) 0.0228(19) -0.0033(15) 0.0059(16) -0.0026(16)
C4 0.038(3) 0.012(2) 0.027(2) -0.0019(16) 0.0036(17) 0.0013(17)
C5 0.024(2) 0.0204(19) 0.0191(17) 0.0030(15) -0.0046(16) 0.0021(16)
C6 0.037(2) 0.0159(19) 0.0231(19) 0.0034(16) -0.0018(18) 0.0029(17)
C7 0.028(2) 0.024(2) 0.0219(19) 0.0010(16) 0.0039(17) -0.0029(17)
C8 0.025(2) 0.022(2) 0.0195(17) 0.0003(16) 0.0062(16) 0.0037(17)
C9 0.036(2) 0.0151(19) 0.0229(19) -0.0034(16) 0.0013(18) -0.0070(17)
C10 0.029(2) 0.0143(19) 0.026(2) -0.0055(16) 0.0048(17) 0.0010(17)
C11 0.031(2) 0.018(2) 0.022(2) 0.0097(16) -0.0031(17) 0.0038(16)
C12 0.029(2) 0.0196(19) 0.0222(18) 0.0054(16) 0.0036(17) -0.0064(17)
C13 0.029(2) 0.025(2) 0.0191(19) 0.0017(16) 0.0076(16) 0.0036(17)
C14 0.028(2) 0.031(2) 0.0217(19) 0.0011(17) 0.0042(17) -0.0014(18)
C15 0.036(2) 0.021(2) 0.0235(19) 0.0049(17) -0.0037(17) 0.0007(18)
C16 0.026(2) 0.022(2) 0.0179(18) 0.0027(16) -0.0079(16) -0.0010(16)
C17 0.031(2) 0.0127(19) 0.025(2) -0.0035(15) -0.0003(17) -0.0022(17)
C18 0.034(2) 0.0109(18) 0.024(2) -0.0024(15) 0.0028(17) -0.0080(17)
C19 0.042(3) 0.027(2) 0.0161(18) -0.0016(16) -0.0023(17) -0.0081(19)
C20 0.035(2) 0.025(2) 0.0179(19) -0.0041(16) 0.0049(17) -0.0013(18)
C21 0.032(2) 0.020(2) 0.0211(19) 0.0044(16) 0.0000(17) -0.0081(17)
C22 0.029(2) 0.019(2) 0.026(2) 0.0068(16) -0.0071(17) -0.0042(16)
C23 0.027(2) 0.0109(19) 0.023(2) -0.0022(15) 0.0006(16) 0.0005(15)
C24 0.029(2) 0.0169(19) 0.0237(19) -0.0084(16) -0.0007(17) -0.0023(17)

loop_
_atom_type_symbol
_atom_type_description
_atom_type_scat_dispersion_real
_atom_type_scat_dispersion_imag
_atom_type_scat_source
C C 0.0033 0.0016 'International Tables Vol C Tables 4.2.6.8 and 6.1.1.4'
H H 0.0000 0.0000 'International Tables Vol C Tables 4.2.6.8 and 6.1.1.4'
O O 0.0106 0.0060 'International Tables Vol C Tables 4.2.6.8 and 6.1.1.4'
Fe Fe 0.3463 0.8444 'International Tables Vol C Tables 4.2.6.8 and 6.1.1.4'
Cl Cl 0.1484 0.1585 'International Tables Vol C Tables 4.2.6.8 and 6.1.1.4'
Sc Sc 0.2519 0.3716 'International Tables Vol C Tables 4.2.6.8 and 6.1.1.4'

loop_
_geom_angle_atom_site_label_1
_geom_angle_atom_site_label_2
_geom_angle_atom_site_label_3
_geom_angle
_geom_angle_site_symmetry_1
_geom_angle_site_symmetry_3
_geom_angle_publ_flag
Cl5 Fe1 Cl8 107.42(5) . . ?
Cl5 Fe1 Cl7 111.58(4) . . ?
Cl8 Fe1 Cl7 109.77(5) . . ?
Cl5 Fe1 Cl6 111.82(4) . . ?
Cl8 Fe1 Cl6 110.05(4) . . ?
Cl7 Fe1 Cl6 106.22(4) . . ?
Cl11 Fe2 Cl9 108.85(5) . . ?
Cl11 Fe2 Cl10 106.74(4) . . ?
Cl9 Fe2 Cl10 112.10(5) . . ?
Cl11 Fe2 Cl12 109.68(5) . . ?
Cl9 Fe2 Cl12 109.70(5) . . ?
Cl10 Fe2 Cl12 109.70(5) . . ?
O2 Sc1 O1 70.76(9) . . ?
O2 Sc1 O6 140.13(9) . . ?
O1 Sc1 O6 69.60(9) . . ?
O2 Sc1 O3 71.68(8) . . ?
O1 Sc1 O3 142.33(9) . . ?
O6 Sc1 O3 147.33(9) . . ?
O2 Sc1 O5 148.02(9) . . ?
O1 Sc1 O5 140.03(9) . . ?
O6 Sc1 O5 71.72(8) . . ?
O3 Sc1 O5 77.50(9) . . ?
O2 Sc1 Cl2 91.08(7) . . ?
O1 Sc1 Cl2 92.64(7) . . ?
O6 Sc1 Cl2 86.57(7) . . ?
O3 Sc1 Cl2 85.30(7) . . ?
O5 Sc1 Cl2 94.75(7) . . ?
O2 Sc1 Cl1 87.40(7) . . ?
O1 Sc1 Cl1 85.58(7) . . ?
O6 Sc1 Cl1 93.73(7) . . ?
O3 Sc1 Cl1 95.50(7) . . ?
O5 Sc1 Cl1 87.25(7) . . ?
Cl2 Sc1 Cl1 177.96(5) . . ?
O10 Sc2 O12 140.04(9) . . ?
O10 Sc2 O11 71.11(9) . . ?
O12 Sc2 O11 68.96(9) . . ?
O10 Sc2 O9 70.66(8) . . ?
O12 Sc2 O9 148.90(9) . . ?
O11 Sc2 O9 141.62(9) . . ?
O10 Sc2 O7 147.40(9) . . ?
O12 Sc2 O7 72.28(9) . . ?
O11 Sc2 O7 140.45(9) . . ?
O9 Sc2 O7 77.85(9) . . ?
O10 Sc2 Cl4 92.07(7) . . ?
O12 Sc2 Cl4 86.19(7) . . ?
O11 Sc2 Cl4 89.93(7) . . ?
O9 Sc2 Cl4 88.06(7) . . ?
O7 Sc2 Cl4 95.14(7) . . ?
O10 Sc2 Cl3 87.32(7) . . ?
O12 Sc2 Cl3 91.97(7) . . ?
O11 Sc2 Cl3 86.47(7) . . ?
O9 Sc2 Cl3 95.12(7) . . ?
O7 Sc2 Cl3 87.29(7) . . ?
Cl4 Sc2 Cl3 176.35(4) . . ?
C12 O1 C1 115.8(2) . . ?
C12 O1 Sc1 120.3(2) . . ?
C1 O1 Sc1 118.85(19) . . ?
C3 O2 C2 113.2(3) . . ?
C3 O2 Sc1 115.18(19) . . ?
C2 O2 Sc1 116.2(2) . . ?
C4 O3 C5 111.9(3) . . ?
C4 O3 Sc1 116.9(2) . . ?
C5 O3 Sc1 122.7(2) . . ?
C7 O4 C6 116.0(3) . . ?
C9 O5 C8 113.7(3) . . ?
C9 O5 Sc1 110.1(2) . . ?
C8 O5 Sc1 127.6(2) . . ?
C11 O6 C10 115.0(3) . . ?
C11 O6 Sc1 118.5(2) . . ?
C10 O6 Sc1 118.6(2) . . ?
C24 O7 C13 113.0(3) . . ?
C24 O7 Sc2 107.99(19) . . ?
C13 O7 Sc2 127.6(2) . . ?
C14 O8 C15 115.1(3) . . ?
C17 O9 C16 110.2(3) . . ?
C17 O9 Sc2 118.9(2) . . ?
C16 O9 Sc2 124.9(2) . . ?
C19 O10 C18 113.0(3) . . ?
C19 O10 Sc2 116.4(2) . . ?
C18 O10 Sc2 113.95(19) . . ?
C21 O11 C20 114.9(3) . . ?
C21 O11 Sc2 119.43(19) . . ?
C20 O11 Sc2 117.0(2) . . ?
C23 O12 C22 116.1(3) . . ?
C23 O12 Sc2 119.6(2) . . ?
C22 O12 Sc2 120.6(2) . . ?
O1 C1 C2 104.8(3) . . ?
O1 C1 H1A 110.8 . . ?
C2 C1 H1A 110.8 . . ?
O1 C1 H1B 110.8 . . ?
C2 C1 H1B 110.8 . . ?
H1A C1 H1B 108.9 . . ?
O2 C2 C1 105.1(3) . . ?
O2 C2 H2A 110.7 . . ?
C1 C2 H2A 110.7 . . ?
O2 C2 H2B 110.7 . . ?
C1 C2 H2B 110.7 . . ?
H2A C2 H2B 108.8 . . ?
O2 C3 C4 105.5(3) . . ?
O2 C3 H3A 110.6 . . ?
C4 C3 H3A 110.6 . . ?
O2 C3 H3B 110.6 . . ?
C4 C3 H3B 110.6 . . ?
H3A C3 H3B 108.8 . . ?
O3 C4 C3 107.8(3) . . ?
O3 C4 H4A 110.2 . . ?
C3 C4 H4A 110.2 . . ?
O3 C4 H4B 110.2 . . ?
C3 C4 H4B 110.2 . . ?
H4A C4 H4B 108.5 . . ?
O3 C5 C6 111.1(3) . . ?
O3 C5 H5A 109.4 . . ?
C6 C5 H5A 109.4 . . ?
O3 C5 H5B 109.4 . . ?
C6 C5 H5B 109.4 . . ?
H5A C5 H5B 108.0 . . ?
O4 C6 C5 113.7(3) . . ?
O4 C6 H6A 108.8 . . ?
C5 C6 H6A 108.8 . . ?
O4 C6 H6B 108.8 . . ?
C5 C6 H6B 108.8 . . ?
H6A C6 H6B 107.7 . . ?
O4 C7 C8 111.9(3) . . ?
O4 C7 H7A 109.2 . . ?
C8 C7 H7A 109.2 . . ?
O4 C7 H7B 109.2 . . ?
C8 C7 H7B 109.2 . . ?
H7A C7 H7B 107.9 . . ?
O5 C8 C7 111.9(3) . . ?
O5 C8 H8A 109.2 . . ?
C7 C8 H8A 109.2 . . ?
O5 C8 H8B 109.2 . . ?
C7 C8 H8B 109.2 . . ?
H8A C8 H8B 107.9 . . ?
O5 C9 C10 107.0(3) . . ?
O5 C9 H9A 110.3 . . ?
C10 C9 H9A 110.3 . . ?
O5 C9 H9B 110.3 . . ?
C10 C9 H9B 110.3 . . ?
H9A C9 H9B 108.6 . . ?
O6 C10 C9 104.3(3) . . ?
O6 C10 H10A 110.9 . . ?
C9 C10 H10A 110.9 . . ?
O6 C10 H10B 110.9 . . ?
C9 C10 H10B 110.9 . . ?
H10A C10 H10B 108.9 . . ?
O6 C11 C12 105.3(3) . . ?
O6 C11 H11A 110.7 . . ?
C12 C11 H11A 110.7 . . ?
O6 C11 H11B 110.7 . . ?
C12 C11 H11B 110.7 . . ?
H11A C11 H11B 108.8 . . ?
O1 C12 C11 105.2(3) . . ?
O1 C12 H12A 110.7 . . ?
C11 C12 H12A 110.7 . . ?
O1 C12 H12B 110.7 . . ?
C11 C12 H12B 110.7 . . ?
H12A C12 H12B 108.8 . . ?
O7 C13 C14 111.8(3) . . ?
O7 C13 H13A 109.3 . . ?
C14 C13 H13A 109.3 . . ?
O7 C13 H13B 109.3 . . ?
C14 C13 H13B 109.3 . . ?
H13A C13 H13B 107.9 . . ?
O8 C14 C13 110.8(3) . . ?
O8 C14 H14A 109.5 . . ?
C13 C14 H14A 109.5 . . ?
O8 C14 H14B 109.5 . . ?
C13 C14 H14B 109.5 . . ?
H14A C14 H14B 108.1 . . ?
O8 C15 C16 113.5(3) . . ?
O8 C15 H15A 108.9 . . ?
C16 C15 H15A 108.9 . . ?
O8 C15 H15B 108.9 . . ?
C16 C15 H15B 108.9 . . ?
H15A C15 H15B 107.7 . . ?
O9 C16 C15 112.3(3) . . ?
O9 C16 H16A 109.1 . . ?
C15 C16 H16A 109.1 . . ?
O9 C16 H16B 109.1 . . ?
C15 C16 H16B 109.1 . . ?
H16A C16 H16B 107.9 . . ?
O9 C17 C18 107.5(3) . . ?
O9 C17 H17A 110.2 . . ?
C18 C17 H17A 110.2 . . ?
O9 C17 H17B 110.2 . . ?
C18 C17 H17B 110.2 . . ?
H17A C17 H17B 108.5 . . ?
O10 C18 C17 105.8(3) . . ?
O10 C18 H18A 110.6 . . ?
C17 C18 H18A 110.6 . . ?
O10 C18 H18B 110.6 . . ?
C17 C18 H18B 110.6 . . ?
H18A C18 H18B 108.7 . . ?
O10 C19 C20 105.2(3) . . ?
O10 C19 H19A 110.7 . . ?
C20 C19 H19A 110.7 . . ?
O10 C19 H19B 110.7 . . ?
C20 C19 H19B 110.7 . . ?
H19A C19 H19B 108.8 . . ?
O11 C20 C19 105.0(3) . . ?
O11 C20 H20A 110.7 . . ?
C19 C20 H20A 110.7 . . ?
O11 C20 H20B 110.7 . . ?
C19 C20 H20B 110.7 . . ?
H20A C20 H20B 108.8 . . ?
O11 C21 C22 104.6(3) . . ?
O11 C21 H21A 110.8 . . ?
C22 C21 H21A 110.8 . . ?
O11 C21 H21B 110.8 . . ?
C22 C21 H21B 110.8 . . ?
H21A C21 H21B 108.9 . . ?
O12 C22 C21 105.0(3) . . ?
O12 C22 H22A 110.8 . . ?
C21 C22 H22A 110.8 . . ?
O12 C22 H22B 110.8 . . ?
C21 C22 H22B 110.8 . . ?
H22A C22 H22B 108.8 . . ?
O12 C23 C24 104.1(3) . . ?
O12 C23 H23A 110.9 . . ?
C24 C23 H23A 110.9 . . ?
O12 C23 H23B 110.9 . . ?
C24 C23 H23B 110.9 . . ?
H23A C23 H23B 109.0 . . ?
O7 C24 C23 108.7(3) . . ?
O7 C24 H24A 109.9 . . ?
C23 C24 H24A 109.9 . . ?
O7 C24 H24B 109.9 . . ?
C23 C24 H24B 109.9 . . ?
H24A C24 H24B 108.3 . . ?

loop_
_geom_bond_atom_site_label_1
_geom_bond_atom_site_label_2
_geom_bond_distance
_geom_bond_site_symmetry_2
_geom_bond_publ_flag
Fe1 Cl5 2.1791(10) . ?
Fe1 Cl8 2.1841(11) . ?
Fe1 Cl7 2.2013(11) . ?
Fe1 Cl6 2.2025(10) . ?
Fe2 Cl11 2.1836(11) . ?
Fe2 Cl9 2.1840(12) . ?
Fe2 Cl10 2.1950(10) . ?
Fe2 Cl12 2.2020(12) . ?
Sc1 O2 2.192(2) . ?
Sc1 O1 2.195(2) . ?
Sc1 O6 2.210(2) . ?
Sc1 O3 2.230(2) . ?
Sc1 O5 2.243(2) . ?
Sc1 Cl2 2.4133(11) . ?
Sc1 Cl1 2.4350(11) . ?
Sc2 O10 2.200(2) . ?
Sc2 O12 2.202(2) . ?
Sc2 O11 2.213(2) . ?
Sc2 O9 2.216(2) . ?
Sc2 O7 2.264(2) . ?
Sc2 Cl4 2.4025(11) . ?
Sc2 Cl3 2.4249(12) . ?
O1 C12 1.445(4) . ?
O1 C1 1.452(4) . ?
O2 C3 1.446(4) . ?
O2 C2 1.448(4) . ?
O3 C4 1.444(4) . ?
O3 C5 1.456(4) . ?
O4 C7 1.417(4) . ?
O4 C6 1.423(4) . ?
O5 C9 1.448(4) . ?
O5 C8 1.473(4) . ?
O6 C11 1.441(4) . ?
O6 C10 1.446(4) . ?
O7 C24 1.452(4) . ?
O7 C13 1.464(4) . ?
O8 C14 1.426(4) . ?
O8 C15 1.432(4) . ?
O9 C17 1.453(4) . ?
O9 C16 1.472(4) . ?
O10 C19 1.443(4) . ?
O10 C18 1.445(4) . ?
O11 C21 1.443(4) . ?
O11 C20 1.444(4) . ?
O12 C23 1.440(4) . ?
O12 C22 1.444(4) . ?
C1 C2 1.489(5) . ?
C1 H1A 0.9900 . ?
C1 H1B 0.9900 . ?
C2 H2A 0.9900 . ?
C2 H2B 0.9900 . ?
C3 C4 1.489(5) . ?
C3 H3A 0.9900 . ?
C3 H3B 0.9900 . ?
C4 H4A 0.9900 . ?
C4 H4B 0.9900 . ?
C5 C6 1.503(5) . ?
C5 H5A 0.9900 . ?
C5 H5B 0.9900 . ?
C6 H6A 0.9900 . ?
C6 H6B 0.9900 . ?
C7 C8 1.493(5) . ?
C7 H7A 0.9900 . ?
C7 H7B 0.9900 . ?
C8 H8A 0.9900 . ?
C8 H8B 0.9900 . ?
C9 C10 1.491(5) . ?
C9 H9A 0.9900 . ?
C9 H9B 0.9900 . ?
C10 H10A 0.9900 . ?
C10 H10B 0.9900 . ?
C11 C12 1.491(5) . ?
C11 H11A 0.9900 . ?
C11 H11B 0.9900 . ?
C12 H12A 0.9900 . ?
C12 H12B 0.9900 . ?
C13 C14 1.493(5) . ?
C13 H13A 0.9900 . ?
C13 H13B 0.9900 . ?
C14 H14A 0.9900 . ?
C14 H14B 0.9900 . ?
C15 C16 1.490(5) . ?
C15 H15A 0.9900 . ?
C15 H15B 0.9900 . ?
C16 H16A 0.9900 . ?
C16 H16B 0.9900 . ?
C17 C18 1.483(5) . ?
C17 H17A 0.9900 . ?
C17 H17B 0.9900 . ?
C18 H18A 0.9900 . ?
C18 H18B 0.9900 . ?
C19 C20 1.493(5) . ?
C19 H19A 0.9900 . ?
C19 H19B 0.9900 . ?
C20 H20A 0.9900 . ?
C20 H20B 0.9900 . ?
C21 C22 1.494(5) . ?
C21 H21A 0.9900 . ?
C21 H21B 0.9900 . ?
C22 H22A 0.9900 . ?
C22 H22B 0.9900 . ?
C23 C24 1.502(5) . ?
C23 H23A 0.9900 . ?
C23 H23B 0.9900 . ?
C24 H24A 0.9900 . ?
C24 H24B 0.9900 . ?

loop_
_geom_torsion_atom_site_label_1
_geom_torsion_atom_site_label_2
_geom_torsion_atom_site_label_3
_geom_torsion_atom_site_label_4
_geom_torsion
_geom_torsion_site_symmetry_1
_geom_torsion_site_symmetry_2
_geom_torsion_site_symmetry_3
_geom_torsion_site_symmetry_4
_geom_torsion_publ_flag
O2 Sc1 O1 C12 163.4(3) . . . . ?
O6 Sc1 O1 C12 -12.2(2) . . . . ?
O3 Sc1 O1 C12 158.9(2) . . . . ?
O5 Sc1 O1 C12 -27.4(3) . . . . ?
Cl2 Sc1 O1 C12 73.2(2) . . . . ?
Cl1 Sc1 O1 C12 -107.8(2) . . . . ?
O2 Sc1 O1 C1 9.7(2) . . . . ?
O6 Sc1 O1 C1 -165.8(3) . . . . ?
O3 Sc1 O1 C1 5.2(3) . . . . ?
O5 Sc1 O1 C1 178.9(2) . . . . ?
Cl2 Sc1 O1 C1 -80.5(2) . . . . ?
Cl1 Sc1 O1 C1 98.5(2) . . . . ?
O1 Sc1 O2 C3 157.7(2) . . . . ?
O6 Sc1 O2 C3 164.2(2) . . . . ?
O3 Sc1 O2 C3 -25.2(2) . . . . ?
O5 Sc1 O2 C3 -9.1(3) . . . . ?
Cl2 Sc1 O2 C3 -109.9(2) . . . . ?
Cl1 Sc1 O2 C3 71.5(2) . . . . ?
O1 Sc1 O2 C2 21.9(2) . . . . ?
O6 Sc1 O2 C2 28.4(3) . . . . ?
O3 Sc1 O2 C2 -161.0(2) . . . . ?
O5 Sc1 O2 C2 -144.9(2) . . . . ?
Cl2 Sc1 O2 C2 114.3(2) . . . . ?
Cl1 Sc1 O2 C2 -64.3(2) . . . . ?
O2 Sc1 O3 C4 -4.5(2) . . . . ?
O1 Sc1 O3 C4 0.0(3) . . . . ?
O6 Sc1 O3 C4 164.4(2) . . . . ?
O5 Sc1 O3 C4 -175.8(2) . . . . ?
Cl2 Sc1 O3 C4 88.2(2) . . . . ?
Cl1 Sc1 O3 C4 -89.9(2) . . . . ?
O2 Sc1 O3 C5 -149.7(3) . . . . ?
O1 Sc1 O3 C5 -145.2(2) . . . . ?
O6 Sc1 O3 C5 19.1(3) . . . . ?
O5 Sc1 O3 C5 38.9(2) . . . . ?
Cl2 Sc1 O3 C5 -57.0(2) . . . . ?
Cl1 Sc1 O3 C5 124.9(2) . . . . ?
O2 Sc1 O5 C9 -157.1(2) . . . . ?
O1 Sc1 O5 C9 42.5(3) . . . . ?
O6 Sc1 O5 C9 27.4(2) . . . . ?
O3 Sc1 O5 C9 -141.5(2) . . . . ?
Cl2 Sc1 O5 C9 -57.4(2) . . . . ?
Cl1 Sc1 O5 C9 122.3(2) . . . . ?
O2 Sc1 O5 C8 57.5(3) . . . . ?
O1 Sc1 O5 C8 -102.9(3) . . . . ?
O6 Sc1 O5 C8 -118.0(3) . . . . ?
O3 Sc1 O5 C8 73.1(2) . . . . ?
Cl2 Sc1 O5 C8 157.2(2) . . . . ?
Cl1 Sc1 O5 C8 -23.1(2) . . . . ?
O2 Sc1 O6 C11 -25.0(3) . . . . ?
O1 Sc1 O6 C11 -18.5(2) . . . . ?
O3 Sc1 O6 C11 171.6(2) . . . . ?
O5 Sc1 O6 C11 151.3(2) . . . . ?
Cl2 Sc1 O6 C11 -112.6(2) . . . . ?
Cl1 Sc1 O6 C11 65.4(2) . . . . ?
O2 Sc1 O6 C10 -172.4(2) . . . . ?
O1 Sc1 O6 C10 -165.9(2) . . . . ?
O3 Sc1 O6 C10 24.2(3) . . . . ?
O5 Sc1 O6 C10 3.8(2) . . . . ?
Cl2 Sc1 O6 C10 100.0(2) . . . . ?
Cl1 Sc1 O6 C10 -82.0(2) . . . . ?
O10 Sc2 O7 C24 -157.9(2) . . . . ?
O12 Sc2 O7 C24 28.5(2) . . . . ?
O11 Sc2 O7 C24 40.3(3) . . . . ?
O9 Sc2 O7 C24 -142.8(2) . . . . ?
Cl4 Sc2 O7 C24 -55.9(2) . . . . ?
Cl3 Sc2 O7 C24 121.4(2) . . . . ?
O10 Sc2 O7 C13 61.9(3) . . . . ?
O12 Sc2 O7 C13 -111.8(3) . . . . ?
O11 Sc2 O7 C13 -100.0(3) . . . . ?
O9 Sc2 O7 C13 77.0(3) . . . . ?
Cl4 Sc2 O7 C13 163.9(2) . . . . ?
Cl3 Sc2 O7 C13 -18.8(2) . . . . ?
O10 Sc2 O9 C17 3.6(2) . . . . ?
O12 Sc2 O9 C17 175.9(2) . . . . ?
O11 Sc2 O9 C17 9.1(3) . . . . ?
O7 Sc2 O9 C17 -167.8(2) . . . . ?
Cl4 Sc2 O9 C17 96.5(2) . . . . ?
Cl3 Sc2 O9 C17 -81.7(2) . . . . ?
O10 Sc2 O9 C16 -146.7(3) . . . . ?
O12 Sc2 O9 C16 25.6(3) . . . . ?
O11 Sc2 O9 C16 -141.2(2) . . . . ?
O7 Sc2 O9 C16 41.9(2) . . . . ?
Cl4 Sc2 O9 C16 -53.8(2) . . . . ?
Cl3 Sc2 O9 C16 128.0(2) . . . . ?
O12 Sc2 O10 C19 20.9(3) . . . . ?
O11 Sc2 O10 C19 18.2(2) . . . . ?
O9 Sc2 O10 C19 -165.4(3) . . . . ?
O7 Sc2 O10 C19 -149.7(2) . . . . ?
Cl4 Sc2 O10 C19 107.4(2) . . . . ?
Cl3 Sc2 O10 C19 -69.0(2) . . . . ?
O12 Sc2 O10 C18 155.1(2) . . . . ?
O11 Sc2 O10 C18 152.4(2) . . . . ?
O9 Sc2 O10 C18 -31.1(2) . . . . ?
O7 Sc2 O10 C18 -15.5(3) . . . . ?
Cl4 Sc2 O10 C18 -118.3(2) . . . . ?
Cl3 Sc2 O10 C18 65.3(2) . . . . ?
O10 Sc2 O11 C21 160.3(3) . . . . ?
O12 Sc2 O11 C21 -17.9(2) . . . . ?
O9 Sc2 O11 C21 154.9(2) . . . . ?
O7 Sc2 O11 C21 -29.9(3) . . . . ?
Cl4 Sc2 O11 C21 68.1(2) . . . . ?
Cl3 Sc2 O11 C21 -111.3(2) . . . . ?
O10 Sc2 O11 C20 14.3(2) . . . . ?
O12 Sc2 O11 C20 -163.8(3) . . . . ?
O9 Sc2 O11 C20 8.9(3) . . . . ?
O7 Sc2 O11 C20 -175.9(2) . . . . ?
Cl4 Sc2 O11 C20 -77.9(2) . . . . ?
Cl3 Sc2 O11 C20 102.7(2) . . . . ?
O10 Sc2 O12 C23 -173.6(2) . . . . ?
O11 Sc2 O12 C23 -170.9(2) . . . . ?
O9 Sc2 O12 C23 17.8(3) . . . . ?
O7 Sc2 O12 C23 1.0(2) . . . . ?
Cl4 Sc2 O12 C23 97.7(2) . . . . ?
Cl3 Sc2 O12 C23 -85.5(2) . . . . ?
O10 Sc2 O12 C22 -16.1(3) . . . . ?
O11 Sc2 O12 C22 -13.4(2) . . . . ?
O9 Sc2 O12 C22 175.4(2) . . . . ?
O7 Sc2 O12 C22 158.6(3) . . . . ?
Cl4 Sc2 O12 C22 -104.8(2) . . . . ?
Cl3 Sc2 O12 C22 72.1(2) . . . . ?
C12 O1 C1 C2 168.4(3) . . . . ?
Sc1 O1 C1 C2 -36.8(4) . . . . ?
C3 O2 C2 C1 175.5(3) . . . . ?
Sc1 O2 C2 C1 -47.9(3) . . . . ?
O1 C1 C2 O2 50.8(4) . . . . ?
C2 O2 C3 C4 -173.8(3) . . . . ?
Sc1 O2 C3 C4 49.1(3) . . . . ?
C5 O3 C4 C3 -180.0(3) . . . . ?
Sc1 O3 C4 C3 31.2(4) . . . . ?
O2 C3 C4 O3 -49.4(4) . . . . ?
C4 O3 C5 C6 89.3(4) . . . . ?
Sc1 O3 C5 C6 -123.9(3) . . . . ?
C7 O4 C6 C5 65.4(4) . . . . ?
O3 C5 C6 O4 54.3(4) . . . . ?
C6 O4 C7 C8 -107.7(4) . . . . ?
C9 O5 C8 C7 106.5(3) . . . . ?
Sc1 O5 C8 C7 -109.2(3) . . . . ?
O4 C7 C8 O5 80.6(4) . . . . ?
C8 O5 C9 C10 96.0(3) . . . . ?
Sc1 O5 C9 C10 -54.5(3) . . . . ?
C11 O6 C10 C9 179.1(3) . . . . ?
Sc1 O6 C10 C9 -32.4(3) . . . . ?
O5 C9 C10 O6 54.9(4) . . . . ?
C10 O6 C11 C12 -168.3(3) . . . . ?
Sc1 O6 C11 C12 43.1(3) . . . . ?
C1 O1 C12 C11 -168.0(3) . . . . ?
Sc1 O1 C12 C11 37.5(3) . . . . ?
O6 C11 C12 O1 -47.5(4) . . . . ?
C24 O7 C13 C14 153.2(3) . . . . ?
Sc2 O7 C13 C14 -68.1(4) . . . . ?
C15 O8 C14 C13 116.6(3) . . . . ?
O7 C13 C14 O8 -63.7(4) . . . . ?
C14 O8 C15 C16 -72.1(4) . . . . ?
C17 O9 C16 C15 88.9(4) . . . . ?
Sc2 O9 C16 C15 -118.6(3) . . . . ?
O8 C15 C16 O9 81.6(4) . . . . ?
C16 O9 C17 C18 176.7(3) . . . . ?
Sc2 O9 C17 C18 22.3(4) . . . . ?
C19 O10 C18 C17 -171.3(3) . . . . ?
Sc2 O10 C18 C17 52.9(3) . . . . ?
O9 C17 C18 O10 -45.9(4) . . . . ?
C18 O10 C19 C20 -179.9(3) . . . . ?
Sc2 O10 C19 C20 -45.3(4) . . . . ?
C21 O11 C20 C19 170.9(3) . . . . ?
Sc2 O11 C20 C19 -41.6(4) . . . . ?
O10 C19 C20 O11 52.9(4) . . . . ?
C20 O11 C21 C22 -170.6(3) . . . . ?
Sc2 O11 C21 C22 42.8(4) . . . . ?
C23 O12 C22 C21 -162.8(3) . . . . ?
Sc2 O12 C22 C21 38.9(3) . . . . ?
O11 C21 C22 O12 -47.6(4) . . . . ?
C22 O12 C23 C24 172.8(3) . . . . ?
Sc2 O12 C23 C24 -28.6(3) . . . . ?
C13 O7 C24 C23 91.9(3) . . . . ?
Sc2 O7 C24 C23 -54.7(3) . . . . ?
O12 C23 C24 O7 53.6(4) . . . . ?
